data_1555213
loop_
_publ_author_name
'Zhou, Zaichun'
'Zhou, Xiaochun'
'Liu, Qiuhua'
'Zhang, Xi'
'Liu, Haomin'

_publ_section_title
;
 Fixation of Zinc(II) Ion to Dioxygen in a Highly Deformed Porphyrin:
 Implications for the Oxygen Carrier Mechanism of Distorted Heme.
;
_journal_issue 16
_journal_name_full 'Organic letters'
_journal_page_first 4078
_journal_page_last 4081
_journal_paper_doi 10.1021/acs.orglett.5b02010
_journal_volume 17
_journal_year 2015
_chemical_formula_sum 'C70 H77 Cl1.5 N4 O5 Zn'
_chemical_formula_weight 1172.90
_space_group_IT_number 15
_space_group_name_Hall '-C 2yc'
_space_group_name_H-M_alt 'C 1 2/c 1'
_symmetry_cell_setting monoclinic
_symmetry_space_group_name_H-M 'C 1 2/c 1'
_atom_sites_solution_hydrogens geom
_atom_sites_solution_primary direct
_atom_sites_solution_secondary difmap
_audit_creation_method SHELXL-97
_cell_angle_alpha 90.00
_cell_angle_beta 131.696(2)
_cell_angle_gamma 90.00
_cell_formula_units_Z 8
_cell_length_a 39.3331(14)
_cell_length_b 14.7758(5)
_cell_length_c 28.6914(9)
_cell_measurement_reflns_used 5097
_cell_measurement_temperature 112.8(3)
_cell_measurement_theta_max 71.0250
_cell_measurement_theta_min 3.0690
_cell_volume 12450.8(8)
_computing_structure_refinement 'SHELXL-97 (Sheldrick, 1997)'
_computing_structure_solution 'SHELXS-97 (Sheldrick, 1990)'
_diffrn_ambient_temperature 112.8(3)
_diffrn_measured_fraction_theta_full 0.997
_diffrn_measured_fraction_theta_max 0.997
_diffrn_measurement_device_type 'Xcalibur, Eos, Gemini'
_diffrn_radiation_monochromator graphite
_diffrn_radiation_source 'Enhance (Cu) X-ray Source'
_diffrn_radiation_type CuK\a
_diffrn_radiation_wavelength 1.54184
_diffrn_reflns_av_R_equivalents 0.0591
_diffrn_reflns_av_unetI/netI 0.0991
_diffrn_reflns_limit_h_max 46
_diffrn_reflns_limit_h_min -41
_diffrn_reflns_limit_k_max 13
_diffrn_reflns_limit_k_min -17
_diffrn_reflns_limit_l_max 28
_diffrn_reflns_limit_l_min -34
_diffrn_reflns_number 22014
_diffrn_reflns_theta_full 67.24
_diffrn_reflns_theta_max 67.24
_diffrn_reflns_theta_min 3.09
_exptl_absorpt_coefficient_mu 1.555
_exptl_absorpt_correction_T_max 0.8857
_exptl_absorpt_correction_T_min 0.8727
_exptl_absorpt_correction_type multi-scan
_exptl_absorpt_process_details sadabs
_exptl_crystal_colour red
_exptl_crystal_density_diffrn 1.251
_exptl_crystal_density_method 'not measured'
_exptl_crystal_description block
_exptl_crystal_F_000 4964
_exptl_crystal_size_max 0.09
_exptl_crystal_size_mid 0.08
_exptl_crystal_size_min 0.08
_platon_squeeze_details
;
;
_refine_diff_density_max 0.619
_refine_diff_density_min -0.794
_refine_diff_density_rms 0.086
_refine_ls_extinction_method none
_refine_ls_goodness_of_fit_ref 1.060
_refine_ls_hydrogen_treatment constr
_refine_ls_matrix_type full
_refine_ls_number_parameters 748
_refine_ls_number_reflns 11126
_refine_ls_number_restraints 0
_refine_ls_restrained_S_all 1.060
_refine_ls_R_factor_all 0.0911
_refine_ls_R_factor_gt 0.0644
_refine_ls_shift/su_max 0.000
_refine_ls_shift/su_mean 0.000
_refine_ls_structure_factor_coef Fsqd
_refine_ls_weighting_details 'calc w=1/[\s^2^(Fo^2^)+(0.0766P)^2^+6.7530P] where P=(Fo^2^+2Fc^2^)/3'
_refine_ls_weighting_scheme calc
_refine_ls_wR_factor_gt 0.1645
_refine_ls_wR_factor_ref 0.1817
_reflns_number_gt 7470
_reflns_number_total 11126
_reflns_threshold_expression >2sigma(I)
_cod_data_source_file ol5b02010_si_004.cif
_cod_data_source_block 3-Zn
_cod_original_cell_volume 12450.8(7)
_cod_original_sg_symbol_H-M C2/c
_cod_original_formula_sum 'C70 H77 Cl1.50 N4 O5 Zn'
_cod_database_code 1555213

loop_
_symmetry_equiv_pos_as_xyz
'x, y, z'
'-x, y, -z+1/2'
'x+1/2, y+1/2, z'
'-x+1/2, y+1/2, -z+1/2'
'-x, -y, -z'
'x, -y, z-1/2'
'-x+1/2, -y+1/2, -z'
'x+1/2, -y+1/2, z-1/2'

loop_
_atom_site_label
_atom_site_type_symbol
_atom_site_fract_x
_atom_site_fract_y
_atom_site_fract_z
_atom_site_U_iso_or_equiv
_atom_site_adp_type
_atom_site_occupancy
_atom_site_symmetry_multiplicity
_atom_site_calc_flag
_atom_site_refinement_flags
Cl2 Cl 0.5000 0.8037(2) 0.7500 0.145(2) Uani 1 2 d S
Zn1 Zn 0.747727(16) 0.36448(4) 0.11679(2) 0.01335(14) Uani 1 1 d .
O1 O 0.75586(10) 0.0803(2) 0.23927(13) 0.0237(7) Uani 1 1 d .
O2 O 0.89601(9) 0.1690(2) 0.28969(12) 0.0211(6) Uani 1 1 d .
O3 O 0.72144(9) 0.39992(19) -0.07843(12) 0.0185(6) Uani 1 1 d .
O4 O 0.58377(9) 0.3506(2) -0.09975(13) 0.0243(7) Uani 1 1 d .
O5 O 0.73029(9) 0.2498(2) 0.06050(13) 0.0258(7) Uani 1 1 d .
H5 H 0.7482 0.2122 0.0665 0.039 Uiso 1 1 d R
N1 N 0.69227(10) 0.3544(2) 0.11107(14) 0.0141(7) Uani 1 1 d .
N2 N 0.78774(10) 0.3162(2) 0.20632(14) 0.0165(7) Uani 1 1 d .
N3 N 0.80606(10) 0.4063(2) 0.13551(14) 0.0149(7) Uani 1 1 d .
N4 N 0.71137(10) 0.4550(2) 0.04420(14) 0.0147(7) Uani 1 1 d .
C1 C 0.64829(13) 0.3771(3) 0.05988(17) 0.0144(8) Uani 1 1 d .
C2 C 0.61719(13) 0.3304(3) 0.06129(17) 0.0166(8) Uani 1 1 d .
H2 H 0.5856 0.3343 0.0317 0.020 Uiso 1 1 calc R
C3 C 0.64230(13) 0.2793(3) 0.11374(18) 0.0197(9) Uani 1 1 d .
H3 H 0.6313 0.2416 0.1271 0.024 Uiso 1 1 calc R
C4 C 0.68922(13) 0.2942(3) 0.14482(17) 0.0156(8) Uani 1 1 d .
C5 C 0.72714(13) 0.2613(3) 0.20470(18) 0.0175(8) Uani 1 1 d .
C6 C 0.77294(13) 0.2815(3) 0.23445(17) 0.0151(8) Uani 1 1 d .
C7 C 0.81097(13) 0.2688(3) 0.29932(17) 0.0160(8) Uani 1 1 d .
H7 H 0.8100 0.2468 0.3288 0.019 Uiso 1 1 calc R
C8 C 0.84840(13) 0.2944(3) 0.31019(17) 0.0174(8) Uani 1 1 d .
H8 H 0.8780 0.2945 0.3487 0.021 Uiso 1 1 calc R
C9 C 0.83441(12) 0.3215(3) 0.25168(17) 0.0158(8) Uani 1 1 d .
C10 C 0.86376(13) 0.3430(3) 0.24069(17) 0.0161(8) Uani 1 1 d .
C11 C 0.85005(13) 0.3796(3) 0.18612(17) 0.0152(8) Uani 1 1 d .
C12 C 0.87884(13) 0.3987(3) 0.17241(17) 0.0179(8) Uani 1 1 d .
H12 H 0.9099 0.3870 0.1984 0.021 Uiso 1 1 calc R
C13 C 0.85241(13) 0.4366(3) 0.11510(18) 0.0184(8) Uani 1 1 d .
H13 H 0.8618 0.4550 0.0942 0.022 Uiso 1 1 calc R
C14 C 0.80669(12) 0.4433(3) 0.09210(17) 0.0138(8) Uani 1 1 d .
C15 C 0.76953(13) 0.4845(3) 0.03697(16) 0.0140(8) Uani 1 1 d .
C16 C 0.72616(12) 0.4958(3) 0.01783(17) 0.0146(8) Uani 1 1 d .
C17 C 0.68988(13) 0.5505(3) -0.03446(17) 0.0165(8) Uani 1 1 d .
H17 H 0.6916 0.5870 -0.0592 0.020 Uiso 1 1 calc R
C18 C 0.65312(13) 0.5386(3) -0.04072(17) 0.0160(8) Uani 1 1 d .
H18 H 0.6247 0.5652 -0.0706 0.019 Uiso 1 1 calc R
C19 C 0.66638(12) 0.4759(3) 0.00837(17) 0.0148(8) Uani 1 1 d .
C20 C 0.63612(13) 0.4378(3) 0.01291(17) 0.0146(8) Uani 1 1 d .
C21 C 0.71983(13) 0.2074(3) 0.24139(18) 0.0187(8) Uani 1 1 d .
C22 C 0.69607(13) 0.2451(3) 0.25770(18) 0.0197(9) Uani 1 1 d .
H22 H 0.6847 0.3036 0.2446 0.024 Uiso 1 1 calc R
C23 C 0.68906(14) 0.1978(3) 0.2928(2) 0.0237(9) Uani 1 1 d .
C24 C 0.70687(15) 0.1105(3) 0.3120(2) 0.0272(10) Uani 1 1 d .
H24 H 0.7033 0.0779 0.3363 0.033 Uiso 1 1 calc R
C25 C 0.72959(16) 0.0715(3) 0.2960(2) 0.0286(10) Uani 1 1 d .
H25 H 0.7406 0.0129 0.3091 0.034 Uiso 1 1 calc R
C26 C 0.73654(14) 0.1178(3) 0.26034(19) 0.0229(9) Uani 1 1 d .
C27 C 0.78219(15) -0.0011(3) 0.26733(19) 0.0231(9) Uani 1 1 d .
H27A H 0.7760 -0.0402 0.2353 0.028 Uiso 1 1 calc R
H27B H 0.7736 -0.0331 0.2877 0.028 Uiso 1 1 calc R
C28 C 0.83245(15) 0.0215(3) 0.3147(2) 0.0252(10) Uani 1 1 d .
H28A H 0.8498 -0.0335 0.3358 0.030 Uiso 1 1 calc R
H28B H 0.8383 0.0623 0.3458 0.030 Uiso 1 1 calc R
C29 C 0.84793(14) 0.0653(3) 0.28361(19) 0.0236(9) Uani 1 1 d .
H29A H 0.8472 0.0198 0.2585 0.028 Uiso 1 1 calc R
H29B H 0.8261 0.1118 0.2554 0.028 Uiso 1 1 calc R
C30 C 0.89457(15) 0.1073(3) 0.32652(19) 0.0243(9) Uani 1 1 d .
H30A H 0.8998 0.1390 0.3604 0.029 Uiso 1 1 calc R
H30B H 0.9178 0.0611 0.3442 0.029 Uiso 1 1 calc R
C31 C 0.92787(13) 0.2367(3) 0.31854(18) 0.0196(9) Uani 1 1 d .
C32 C 0.97343(13) 0.2202(3) 0.36924(19) 0.0234(9) Uani 1 1 d .
H32 H 0.9824 0.1637 0.3884 0.028 Uiso 1 1 calc R
C33 C 1.00583(13) 0.2873(3) 0.39176(18) 0.0223(9) Uani 1 1 d .
H33 H 1.0364 0.2749 0.4254 0.027 Uiso 1 1 calc R
C34 C 0.99315(13) 0.3725(3) 0.36464(17) 0.0193(9) Uani 1 1 d .
C35 C 0.94693(13) 0.3906(3) 0.31703(17) 0.0180(8) Uani 1 1 d .
H35 H 0.9379 0.4487 0.3004 0.022 Uiso 1 1 calc R
C36 C 0.91370(12) 0.3240(3) 0.29340(17) 0.0156(8) Uani 1 1 d .
C37 C 0.77378(13) 0.5154(3) -0.00891(17) 0.0160(8) Uani 1 1 d .
C38 C 0.80375(12) 0.5849(3) 0.00511(17) 0.0167(8) Uani 1 1 d .
H38 H 0.8210 0.6135 0.0437 0.020 Uiso 1 1 calc R
C39 C 0.80854(13) 0.6124(3) -0.03636(18) 0.0190(9) Uani 1 1 d .
C40 C 0.78171(14) 0.5688(3) -0.09443(19) 0.0237(9) Uani 1 1 d .
H40 H 0.7835 0.5869 -0.1238 0.028 Uiso 1 1 calc R
C41 C 0.75276(14) 0.4993(3) -0.10864(19) 0.0229(9) Uani 1 1 d .
H41 H 0.7362 0.4697 -0.1468 0.028 Uiso 1 1 calc R
C42 C 0.74801(13) 0.4727(3) -0.06655(18) 0.0176(8) Uani 1 1 d .
C43 C 0.67352(14) 0.4041(3) -0.13481(19) 0.0224(9) Uani 1 1 d .
H43A H 0.6689 0.3781 -0.1697 0.027 Uiso 1 1 calc R
H43B H 0.6632 0.4665 -0.1448 0.027 Uiso 1 1 calc R
C44 C 0.64748(13) 0.3510(3) -0.12233(19) 0.0218(9) Uani 1 1 d .
H44A H 0.6581 0.3683 -0.0819 0.026 Uiso 1 1 calc R
H44B H 0.6537 0.2871 -0.1208 0.026 Uiso 1 1 calc R
C45 C 0.59598(14) 0.3669(3) -0.1722(2) 0.0278(10) Uani 1 1 d .
H45A H 0.5901 0.4314 -0.1761 0.033 Uiso 1 1 calc R
H45B H 0.5851 0.3453 -0.2121 0.033 Uiso 1 1 calc R
C46 C 0.56967(14) 0.3200(3) -0.1579(2) 0.0294(11) Uani 1 1 d .
H46A H 0.5374 0.3319 -0.1913 0.035 Uiso 1 1 calc R
H46B H 0.5743 0.2552 -0.1560 0.035 Uiso 1 1 calc R
C47 C 0.56255(13) 0.4226(3) -0.09792(18) 0.0176(8) Uani 1 1 d .
C48 C 0.51946(14) 0.4548(3) -0.14738(18) 0.0247(10) Uani 1 1 d .
H48 H 0.5033 0.4311 -0.1872 0.030 Uiso 1 1 calc R
C49 C 0.50025(13) 0.5230(3) -0.13739(18) 0.0217(9) Uani 1 1 d .
H49 H 0.4713 0.5442 -0.1712 0.026 Uiso 1 1 calc R
C50 C 0.52276(14) 0.5604(3) -0.07877(19) 0.0214(9) Uani 1 1 d .
C51 C 0.56666(13) 0.5290(3) -0.03047(18) 0.0179(8) Uani 1 1 d .
H51 H 0.5830 0.5539 0.0090 0.021 Uiso 1 1 calc R
C52 C 0.58732(12) 0.4623(3) -0.03826(18) 0.0171(8) Uani 1 1 d .
C53 C 0.66334(16) 0.2374(3) 0.3112(2) 0.0285(10) Uani 1 1 d .
C54 C 0.64639(19) 0.3336(4) 0.2866(3) 0.0425(13) Uani 1 1 d .
H54A H 0.6290 0.3543 0.2970 0.064 Uiso 1 1 calc R
H54B H 0.6275 0.3340 0.2420 0.064 Uiso 1 1 calc R
H54C H 0.6720 0.3730 0.3052 0.064 Uiso 1 1 calc R
C55 C 0.62259(19) 0.1762(4) 0.2860(3) 0.0541(16) Uani 1 1 d .
H55A H 0.6332 0.1159 0.3017 0.081 Uiso 1 1 calc R
H55B H 0.6018 0.1753 0.2412 0.081 Uiso 1 1 calc R
H55C H 0.6074 0.1993 0.2992 0.081 Uiso 1 1 calc R
C56 C 0.69405(18) 0.2415(4) 0.3816(2) 0.0402(13) Uani 1 1 d .
H56A H 0.7176 0.2855 0.3979 0.060 Uiso 1 1 calc R
H56B H 0.7076 0.1832 0.3990 0.060 Uiso 1 1 calc R
H56C H 0.6765 0.2584 0.3924 0.060 Uiso 1 1 calc R
C57 C 1.02796(13) 0.4471(3) 0.38370(18) 0.0232(9) Uani 1 1 d .
C58 C 1.02541(15) 0.4616(4) 0.3283(2) 0.0307(11) Uani 1 1 d .
H58A H 0.9960 0.4854 0.2934 0.046 Uiso 1 1 calc R
H58B H 1.0300 0.4049 0.3168 0.046 Uiso 1 1 calc R
H58C H 1.0486 0.5036 0.3400 0.046 Uiso 1 1 calc R
C59 C 1.01692(15) 0.5356(3) 0.3983(2) 0.0312(11) Uani 1 1 d .
H59A H 0.9859 0.5521 0.3638 0.047 Uiso 1 1 calc R
H59B H 1.0369 0.5823 0.4055 0.047 Uiso 1 1 calc R
H59C H 1.0210 0.5280 0.4350 0.047 Uiso 1 1 calc R
C60 C 1.07720(14) 0.4184(4) 0.4412(2) 0.0332(11) Uani 1 1 d .
H60A H 1.0978 0.4670 0.4529 0.050 Uiso 1 1 calc R
H60B H 1.0855 0.3659 0.4310 0.050 Uiso 1 1 calc R
H60C H 1.0788 0.4046 0.4754 0.050 Uiso 1 1 calc R
C61 C 0.84078(14) 0.6903(3) -0.02173(19) 0.0225(9) Uani 1 1 d .
C62 C 0.81273(15) 0.7720(3) -0.0613(2) 0.0291(10) Uani 1 1 d .
H62A H 0.7971 0.7953 -0.0488 0.044 Uiso 1 1 calc R
H62B H 0.7909 0.7545 -0.1045 0.044 Uiso 1 1 calc R
H62C H 0.8324 0.8178 -0.0558 0.044 Uiso 1 1 calc R
C63 C 0.87350(15) 0.7168(3) 0.0475(2) 0.0298(11) Uani 1 1 d .
H63A H 0.8938 0.7631 0.0552 0.045 Uiso 1 1 calc R
H63B H 0.8908 0.6647 0.0726 0.045 Uiso 1 1 calc R
H63C H 0.8564 0.7391 0.0579 0.045 Uiso 1 1 calc R
C64 C 0.86976(15) 0.6586(4) -0.0369(2) 0.0304(11) Uani 1 1 d .
H64A H 0.8502 0.6434 -0.0804 0.046 Uiso 1 1 calc R
H64B H 0.8872 0.6064 -0.0122 0.046 Uiso 1 1 calc R
H64C H 0.8900 0.7064 -0.0277 0.046 Uiso 1 1 calc R
C65 C 0.50141(14) 0.6371(3) -0.07001(19) 0.0236(9) Uani 1 1 d .
C66 C 0.49770(19) 0.7221(4) -0.1053(3) 0.0464(14) Uani 1 1 d .
H66A H 0.4784 0.7087 -0.1490 0.070 Uiso 1 1 calc R
H66B H 0.5274 0.7386 -0.0891 0.070 Uiso 1 1 calc R
H66C H 0.4850 0.7715 -0.0995 0.070 Uiso 1 1 calc R
C67 C 0.45446(16) 0.6117(4) -0.0963(2) 0.0379(12) Uani 1 1 d .
H67A H 0.4563 0.5589 -0.0752 0.057 Uiso 1 1 calc R
H67B H 0.4354 0.5990 -0.1401 0.057 Uiso 1 1 calc R
H67C H 0.4417 0.6609 -0.0905 0.057 Uiso 1 1 calc R
C68 C 0.52939(17) 0.6643(4) -0.0029(2) 0.0395(12) Uani 1 1 d .
H68A H 0.5138 0.7110 -0.0001 0.059 Uiso 1 1 calc R
H68B H 0.5584 0.6865 0.0134 0.059 Uiso 1 1 calc R
H68C H 0.5338 0.6128 0.0210 0.059 Uiso 1 1 calc R
C69 C 0.68519(15) 0.2137(3) 0.0180(2) 0.0305(11) Uani 1 1 d .
H69A H 0.6794 0.1802 0.0408 0.046 Uiso 1 1 calc R
H69B H 0.6822 0.1744 -0.0112 0.046 Uiso 1 1 calc R
H69C H 0.6637 0.2624 -0.0041 0.046 Uiso 1 1 calc R
Cl1 Cl 0.54907(5) 0.63706(12) 0.79264(7) 0.0594(4) Uani 1 1 d .
C70 C 0.5057(4) 0.6854(9) 0.7750(4) 0.133(4) Uani 1 1 d .
H70 H 0.5081 0.6842 0.8112 0.159 Uiso 1 1 d R

loop_
_atom_site_aniso_label
_atom_site_aniso_U_11
_atom_site_aniso_U_22
_atom_site_aniso_U_33
_atom_site_aniso_U_23
_atom_site_aniso_U_13
_atom_site_aniso_U_12
Cl2 0.092(2) 0.0352(15) 0.301(6) 0.000 0.128(3) 0.000
Zn1 0.0110(2) 0.0150(3) 0.0124(3) 0.0010(2) 0.0071(2) 0.0001(2)
O1 0.0281(16) 0.0212(16) 0.0271(15) 0.0079(13) 0.0205(14) 0.0059(13)
O2 0.0227(15) 0.0192(15) 0.0165(14) -0.0003(11) 0.0110(12) -0.0009(12)
O3 0.0196(14) 0.0160(14) 0.0166(14) -0.0004(11) 0.0106(12) -0.0003(12)
O4 0.0199(14) 0.0306(18) 0.0213(14) -0.0065(13) 0.0132(13) 0.0010(13)
O5 0.0195(14) 0.0224(16) 0.0292(16) -0.0097(13) 0.0135(13) -0.0013(13)
N1 0.0116(15) 0.0185(17) 0.0132(15) -0.0006(13) 0.0086(13) -0.0001(13)
N2 0.0132(16) 0.0193(18) 0.0172(16) 0.0025(14) 0.0102(14) 0.0015(14)
N3 0.0106(15) 0.0164(17) 0.0171(16) -0.0037(13) 0.0089(14) -0.0031(13)
N4 0.0122(15) 0.0222(18) 0.0095(15) 0.0034(13) 0.0070(13) 0.0045(14)
C1 0.0158(18) 0.015(2) 0.0162(18) 0.0008(15) 0.0122(16) 0.0025(15)
C2 0.0111(18) 0.018(2) 0.0162(19) -0.0003(16) 0.0070(16) -0.0010(16)
C3 0.0169(19) 0.023(2) 0.021(2) 0.0002(17) 0.0135(18) -0.0072(17)
C4 0.020(2) 0.015(2) 0.0114(18) 0.0013(15) 0.0100(16) 0.0018(16)
C5 0.0162(19) 0.015(2) 0.024(2) 0.0069(16) 0.0143(18) 0.0056(16)
C6 0.0144(18) 0.013(2) 0.0155(19) 0.0018(15) 0.0091(16) 0.0022(15)
C7 0.019(2) 0.015(2) 0.0126(18) 0.0004(15) 0.0103(17) 0.0024(16)
C8 0.0160(19) 0.016(2) 0.0149(18) -0.0019(15) 0.0080(16) 0.0011(16)
C9 0.0118(18) 0.0118(19) 0.0168(19) 0.0017(15) 0.0065(16) 0.0020(15)
C10 0.0131(18) 0.016(2) 0.0145(18) -0.0015(15) 0.0073(16) 0.0004(15)
C11 0.0146(18) 0.0128(19) 0.0142(18) -0.0014(15) 0.0079(16) 0.0000(16)
C12 0.0103(18) 0.026(2) 0.0141(19) -0.0040(16) 0.0069(16) -0.0019(16)
C13 0.019(2) 0.021(2) 0.021(2) 0.0003(17) 0.0155(18) -0.0021(17)
C14 0.0123(18) 0.0156(19) 0.0162(18) -0.0042(15) 0.0106(16) -0.0045(15)
C15 0.0193(19) 0.0118(19) 0.0102(17) -0.0025(14) 0.0095(16) -0.0009(15)
C16 0.0138(18) 0.016(2) 0.0147(18) -0.0015(15) 0.0096(16) -0.0014(15)
C17 0.020(2) 0.015(2) 0.0150(19) 0.0024(15) 0.0121(17) -0.0009(16)
C18 0.0138(18) 0.018(2) 0.0117(18) 0.0054(15) 0.0066(16) 0.0019(16)
C19 0.0150(18) 0.016(2) 0.0138(18) 0.0007(15) 0.0098(16) 0.0037(16)
C20 0.0160(18) 0.018(2) 0.0114(18) 0.0024(15) 0.0098(16) 0.0064(16)
C21 0.0151(19) 0.019(2) 0.0178(19) -0.0002(16) 0.0094(17) -0.0028(16)
C22 0.017(2) 0.018(2) 0.022(2) 0.0049(17) 0.0124(18) 0.0012(16)
C23 0.021(2) 0.025(2) 0.029(2) 0.0036(19) 0.019(2) 0.0004(18)
C24 0.030(2) 0.031(3) 0.027(2) 0.0039(19) 0.022(2) -0.001(2)
C25 0.038(3) 0.022(2) 0.034(3) 0.0100(19) 0.027(2) 0.006(2)
C26 0.023(2) 0.026(2) 0.020(2) -0.0002(18) 0.0149(18) -0.0004(18)
C27 0.035(2) 0.016(2) 0.024(2) 0.0015(17) 0.022(2) 0.0005(18)
C28 0.036(2) 0.014(2) 0.028(2) 0.0028(18) 0.023(2) 0.0021(19)
C29 0.030(2) 0.022(2) 0.024(2) 0.0033(18) 0.020(2) 0.0044(19)
C30 0.029(2) 0.020(2) 0.020(2) -0.0003(17) 0.0143(19) 0.0033(18)
C31 0.0154(19) 0.024(2) 0.0174(19) -0.0037(17) 0.0101(17) -0.0019(17)
C32 0.019(2) 0.024(2) 0.023(2) 0.0087(18) 0.0120(18) 0.0099(18)
C33 0.0097(19) 0.034(3) 0.017(2) 0.0015(18) 0.0062(17) 0.0068(17)
C34 0.0151(19) 0.029(2) 0.0153(19) -0.0004(17) 0.0107(17) 0.0009(18)
C35 0.0146(19) 0.026(2) 0.0129(18) 0.0032(16) 0.0087(16) 0.0035(16)
C36 0.0138(19) 0.023(2) 0.0112(18) -0.0020(16) 0.0089(16) 0.0002(16)
C37 0.0163(19) 0.018(2) 0.0149(18) 0.0022(16) 0.0110(17) 0.0028(16)
C38 0.0127(18) 0.022(2) 0.0141(18) 0.0005(16) 0.0082(16) 0.0013(16)
C39 0.0177(19) 0.022(2) 0.021(2) 0.0012(17) 0.0141(18) -0.0002(17)
C40 0.022(2) 0.035(3) 0.018(2) 0.0030(18) 0.0145(19) -0.0006(19)
C41 0.025(2) 0.029(2) 0.017(2) -0.0008(18) 0.0149(18) -0.0017(19)
C42 0.0126(18) 0.023(2) 0.0177(19) 0.0021(16) 0.0104(17) 0.0010(16)
C43 0.021(2) 0.027(2) 0.018(2) 0.0009(18) 0.0126(18) -0.0024(18)
C44 0.018(2) 0.024(2) 0.023(2) -0.0031(17) 0.0137(18) -0.0033(17)
C45 0.021(2) 0.036(3) 0.022(2) -0.004(2) 0.0122(19) 0.003(2)
C46 0.019(2) 0.036(3) 0.027(2) -0.013(2) 0.0130(19) -0.004(2)
C47 0.0156(19) 0.022(2) 0.018(2) 0.0013(17) 0.0125(17) 0.0029(17)
C48 0.018(2) 0.038(3) 0.0121(19) -0.0003(18) 0.0076(17) 0.0005(19)
C49 0.0100(18) 0.031(2) 0.017(2) 0.0115(18) 0.0063(17) 0.0073(17)
C50 0.020(2) 0.019(2) 0.026(2) 0.0082(17) 0.0154(19) 0.0014(17)
C51 0.0157(19) 0.021(2) 0.0147(19) 0.0012(16) 0.0091(17) -0.0015(16)
C52 0.0120(18) 0.022(2) 0.0187(19) 0.0063(16) 0.0110(17) 0.0031(16)
C53 0.035(3) 0.023(2) 0.048(3) 0.009(2) 0.036(2) 0.004(2)
C54 0.053(3) 0.035(3) 0.066(4) 0.011(3) 0.051(3) 0.013(3)
C55 0.047(3) 0.045(4) 0.094(5) 0.012(3) 0.057(4) 0.001(3)
C56 0.054(3) 0.039(3) 0.052(3) 0.013(3) 0.046(3) 0.017(3)
C57 0.0137(19) 0.034(3) 0.016(2) 0.0010(18) 0.0071(17) -0.0015(18)
C58 0.021(2) 0.043(3) 0.030(2) -0.003(2) 0.018(2) -0.007(2)
C59 0.018(2) 0.035(3) 0.037(3) -0.013(2) 0.016(2) -0.008(2)
C60 0.018(2) 0.045(3) 0.032(3) -0.003(2) 0.014(2) -0.005(2)
C61 0.019(2) 0.030(2) 0.023(2) 0.0019(18) 0.0157(18) -0.0043(18)
C62 0.025(2) 0.031(3) 0.029(2) 0.001(2) 0.017(2) -0.006(2)
C63 0.025(2) 0.036(3) 0.027(2) 0.000(2) 0.017(2) -0.011(2)
C64 0.020(2) 0.043(3) 0.029(2) 0.005(2) 0.016(2) -0.003(2)
C65 0.017(2) 0.024(2) 0.026(2) 0.0033(19) 0.0135(18) 0.0064(18)
C66 0.048(3) 0.033(3) 0.066(4) 0.015(3) 0.041(3) 0.010(3)
C67 0.029(3) 0.042(3) 0.045(3) -0.003(2) 0.025(2) 0.003(2)
C68 0.033(3) 0.044(3) 0.039(3) 0.000(2) 0.023(2) 0.008(2)
C69 0.026(2) 0.025(2) 0.028(2) -0.0060(19) 0.013(2) 0.000(2)
Cl1 0.0507(8) 0.0580(10) 0.0475(8) 0.0125(7) 0.0235(7) 0.0083(8)
C70 0.158(10) 0.159(11) 0.082(7) -0.014(7) 0.080(8) 0.016(9)

loop_
_atom_type_symbol
_atom_type_description
_atom_type_scat_dispersion_real
_atom_type_scat_dispersion_imag
_atom_type_scat_source
C C 0.0181 0.0091 'International Tables Vol C Tables 4.2.6.8 and 6.1.1.4'
H H 0.0000 0.0000 'International Tables Vol C Tables 4.2.6.8 and 6.1.1.4'
N N 0.0311 0.0180 'International Tables Vol C Tables 4.2.6.8 and 6.1.1.4'
O O 0.0492 0.0322 'International Tables Vol C Tables 4.2.6.8 and 6.1.1.4'
Cl Cl 0.3639 0.7018 'International Tables Vol C Tables 4.2.6.8 and 6.1.1.4'
Zn Zn -1.5491 0.6778 'International Tables Vol C Tables 4.2.6.8 and 6.1.1.4'

loop_
_geom_angle_atom_site_label_1
_geom_angle_atom_site_label_2
_geom_angle_atom_site_label_3
_geom_angle
_geom_angle_site_symmetry_1
_geom_angle_site_symmetry_3
C70 Cl2 C70 37.3(5) 2_656 .
N2 Zn1 N4 159.09(13) . .
N2 Zn1 N3 89.09(13) . .
N4 Zn1 N3 88.44(13) . .
N2 Zn1 N1 87.98(12) . .
N4 Zn1 N1 88.86(12) . .
N3 Zn1 N1 164.45(13) . .
N2 Zn1 O5 105.46(13) . .
N4 Zn1 O5 95.41(12) . .
N3 Zn1 O5 100.21(12) . .
N1 Zn1 O5 95.29(12) . .
C26 O1 C27 119.9(3) . .
C31 O2 C30 119.4(3) . .
C42 O3 C43 116.8(3) . .
C47 O4 C46 120.8(3) . .
C69 O5 Zn1 122.5(3) . .
C69 O5 H5 109.5 . .
Zn1 O5 H5 125.7 . .
C1 N1 C4 105.8(3) . .
C1 N1 Zn1 125.2(2) . .
C4 N1 Zn1 124.6(3) . .
C6 N2 C9 106.6(3) . .
C6 N2 Zn1 126.5(2) . .
C9 N2 Zn1 126.5(3) . .
C14 N3 C11 107.5(3) . .
C14 N3 Zn1 124.6(2) . .
C11 N3 Zn1 125.7(3) . .
C16 N4 C19 107.4(3) . .
C16 N4 Zn1 125.8(2) . .
C19 N4 Zn1 126.3(3) . .
N1 C1 C20 124.3(3) . .
N1 C1 C2 110.2(3) . .
C20 C1 C2 125.5(3) . .
C3 C2 C1 107.2(3) . .
C3 C2 H2 126.4 . .
C1 C2 H2 126.4 . .
C2 C3 C4 106.9(3) . .
C2 C3 H3 126.6 . .
C4 C3 H3 126.6 . .
N1 C4 C5 124.1(3) . .
N1 C4 C3 109.9(3) . .
C5 C4 C3 125.6(4) . .
C4 C5 C6 123.3(4) . .
C4 C5 C21 119.8(3) . .
C6 C5 C21 116.8(3) . .
N2 C6 C5 126.2(3) . .
N2 C6 C7 109.3(3) . .
C5 C6 C7 124.5(4) . .
C8 C7 C6 107.6(3) . .
C8 C7 H7 126.2 . .
C6 C7 H7 126.2 . .
C7 C8 C9 107.4(3) . .
C7 C8 H8 126.3 . .
C9 C8 H8 126.3 . .
N2 C9 C10 125.0(3) . .
N2 C9 C8 108.9(3) . .
C10 C9 C8 126.0(3) . .
C11 C10 C9 125.2(3) . .
C11 C10 C36 118.4(3) . .
C9 C10 C36 116.4(3) . .
C10 C11 N3 125.0(4) . .
C10 C11 C12 126.6(4) . .
N3 C11 C12 108.4(3) . .
C13 C12 C11 107.6(3) . .
C13 C12 H12 126.2 . .
C11 C12 H12 126.2 . .
C12 C13 C14 107.4(3) . .
C12 C13 H13 126.3 . .
C14 C13 H13 126.3 . .
N3 C14 C15 124.5(3) . .
N3 C14 C13 109.0(3) . .
C15 C14 C13 126.5(3) . .
C14 C15 C16 125.3(3) . .
C14 C15 C37 118.9(3) . .
C16 C15 C37 115.7(3) . .
N4 C16 C15 125.7(3) . .
N4 C16 C17 109.4(3) . .
C15 C16 C17 124.9(3) . .
C18 C17 C16 107.3(3) . .
C18 C17 H17 126.4 . .
C16 C17 H17 126.4 . .
C17 C18 C19 106.9(3) . .
C17 C18 H18 126.5 . .
C19 C18 H18 126.5 . .
N4 C19 C20 126.5(3) . .
N4 C19 C18 108.8(3) . .
C20 C19 C18 124.4(3) . .
C19 C20 C1 125.1(3) . .
C19 C20 C52 115.4(3) . .
C1 C20 C52 119.4(3) . .
C22 C21 C26 118.9(4) . .
C22 C21 C5 120.3(4) . .
C26 C21 C5 120.8(4) . .
C23 C22 C21 122.3(4) . .
C23 C22 H22 118.8 . .
C21 C22 H22 118.8 . .
C24 C23 C22 117.4(4) . .
C24 C23 C53 119.3(4) . .
C22 C23 C53 123.3(4) . .
C25 C24 C23 121.5(4) . .
C25 C24 H24 119.3 . .
C23 C24 H24 119.3 . .
C24 C25 C26 121.8(4) . .
C24 C25 H25 119.1 . .
C26 C25 H25 119.1 . .
O1 C26 C25 124.2(4) . .
O1 C26 C21 117.6(4) . .
C25 C26 C21 118.1(4) . .
O1 C27 C28 110.1(3) . .
O1 C27 H27A 109.6 . .
C28 C27 H27A 109.6 . .
O1 C27 H27B 109.6 . .
C28 C27 H27B 109.6 . .
H27A C27 H27B 108.2 . .
C27 C28 C29 111.1(3) . .
C27 C28 H28A 109.4 . .
C29 C28 H28A 109.4 . .
C27 C28 H28B 109.4 . .
C29 C28 H28B 109.4 . .
H28A C28 H28B 108.0 . .
C30 C29 C28 116.2(4) . .
C30 C29 H29A 108.2 . .
C28 C29 H29A 108.2 . .
C30 C29 H29B 108.2 . .
C28 C29 H29B 108.2 . .
H29A C29 H29B 107.4 . .
O2 C30 C29 106.6(3) . .
O2 C30 H30A 110.4 . .
C29 C30 H30A 110.4 . .
O2 C30 H30B 110.4 . .
C29 C30 H30B 110.4 . .
H30A C30 H30B 108.6 . .
O2 C31 C32 122.1(4) . .
O2 C31 C36 118.1(3) . .
C32 C31 C36 119.8(4) . .
C31 C32 C33 120.6(4) . .
C31 C32 H32 119.7 . .
C33 C32 H32 119.7 . .
C34 C33 C32 120.7(4) . .
C34 C33 H33 119.6 . .
C32 C33 H33 119.6 . .
C33 C34 C35 118.2(4) . .
C33 C34 C57 123.0(4) . .
C35 C34 C57 118.8(4) . .
C34 C35 C36 122.0(4) . .
C34 C35 H35 119.0 . .
C36 C35 H35 119.0 . .
C35 C36 C31 118.3(4) . .
C35 C36 C10 121.9(4) . .
C31 C36 C10 119.7(4) . .
C42 C37 C38 118.8(3) . .
C42 C37 C15 119.1(4) . .
C38 C37 C15 122.1(3) . .
C39 C38 C37 122.4(4) . .
C39 C38 H38 118.8 . .
C37 C38 H38 118.8 . .
C38 C39 C40 117.5(4) . .
C38 C39 C61 122.7(4) . .
C40 C39 C61 119.8(4) . .
C41 C40 C39 121.0(4) . .
C41 C40 H40 119.5 . .
C39 C40 H40 119.5 . .
C40 C41 C42 120.9(4) . .
C40 C41 H41 119.6 . .
C42 C41 H41 119.6 . .
O3 C42 C37 118.9(3) . .
O3 C42 C41 121.5(4) . .
C37 C42 C41 119.4(4) . .
O3 C43 C44 107.2(3) . .
O3 C43 H43A 110.3 . .
C44 C43 H43A 110.3 . .
O3 C43 H43B 110.3 . .
C44 C43 H43B 110.3 . .
H43A C43 H43B 108.5 . .
C43 C44 C45 112.5(4) . .
C43 C44 H44A 109.1 . .
C45 C44 H44A 109.1 . .
C43 C44 H44B 109.1 . .
C45 C44 H44B 109.1 . .
H44A C44 H44B 107.8 . .
C46 C45 C44 113.2(4) . .
C46 C45 H45A 108.9 . .
C44 C45 H45A 108.9 . .
C46 C45 H45B 108.9 . .
C44 C45 H45B 108.9 . .
H45A C45 H45B 107.7 . .
O4 C46 C45 111.5(4) . .
O4 C46 H46A 109.3 . .
C45 C46 H46A 109.3 . .
O4 C46 H46B 109.3 . .
C45 C46 H46B 109.3 . .
H46A C46 H46B 108.0 . .
O4 C47 C48 126.0(4) . .
O4 C47 C52 114.8(3) . .
C48 C47 C52 119.1(4) . .
C47 C48 C49 119.8(4) . .
C47 C48 H48 120.1 . .
C49 C48 H48 120.1 . .
C50 C49 C48 122.5(4) . .
C50 C49 H49 118.7 . .
C48 C49 H49 118.7 . .
C51 C50 C49 116.2(4) . .
C51 C50 C65 122.5(4) . .
C49 C50 C65 121.1(4) . .
C52 C51 C50 123.3(4) . .
C52 C51 H51 118.3 . .
C50 C51 H51 118.3 . .
C51 C52 C47 118.9(3) . .
C51 C52 C20 121.5(4) . .
C47 C52 C20 119.4(4) . .
C56 C53 C54 107.2(4) . .
C56 C53 C23 110.5(4) . .
C54 C53 C23 112.3(4) . .
C56 C53 C55 108.0(4) . .
C54 C53 C55 109.4(4) . .
C23 C53 C55 109.4(4) . .
C53 C54 H54A 109.5 . .
C53 C54 H54B 109.5 . .
H54A C54 H54B 109.5 . .
C53 C54 H54C 109.5 . .
H54A C54 H54C 109.5 . .
H54B C54 H54C 109.5 . .
C53 C55 H55A 109.5 . .
C53 C55 H55B 109.5 . .
H55A C55 H55B 109.5 . .
C53 C55 H55C 109.5 . .
H55A C55 H55C 109.5 . .
H55B C55 H55C 109.5 . .
C53 C56 H56A 109.5 . .
C53 C56 H56B 109.5 . .
H56A C56 H56B 109.5 . .
C53 C56 H56C 109.5 . .
H56A C56 H56C 109.5 . .
H56B C56 H56C 109.5 . .
C59 C57 C58 109.3(4) . .
C59 C57 C34 111.2(3) . .
C58 C57 C34 107.4(3) . .
C59 C57 C60 109.0(4) . .
C58 C57 C60 108.3(4) . .
C34 C57 C60 111.5(4) . .
C57 C58 H58A 109.5 . .
C57 C58 H58B 109.5 . .
H58A C58 H58B 109.5 . .
C57 C58 H58C 109.5 . .
H58A C58 H58C 109.5 . .
H58B C58 H58C 109.5 . .
C57 C59 H59A 109.5 . .
C57 C59 H59B 109.5 . .
H59A C59 H59B 109.5 . .
C57 C59 H59C 109.5 . .
H59A C59 H59C 109.5 . .
H59B C59 H59C 109.5 . .
C57 C60 H60A 109.5 . .
C57 C60 H60B 109.5 . .
H60A C60 H60B 109.5 . .
C57 C60 H60C 109.5 . .
H60A C60 H60C 109.5 . .
H60B C60 H60C 109.5 . .
C62 C61 C63 109.4(4) . .
C62 C61 C64 109.6(4) . .
C63 C61 C64 107.6(3) . .
C62 C61 C39 109.4(3) . .
C63 C61 C39 111.8(3) . .
C64 C61 C39 109.0(4) . .
C61 C62 H62A 109.5 . .
C61 C62 H62B 109.5 . .
H62A C62 H62B 109.5 . .
C61 C62 H62C 109.5 . .
H62A C62 H62C 109.5 . .
H62B C62 H62C 109.5 . .
C61 C63 H63A 109.5 . .
C61 C63 H63B 109.5 . .
H63A C63 H63B 109.5 . .
C61 C63 H63C 109.5 . .
H63A C63 H63C 109.5 . .
H63B C63 H63C 109.5 . .
C61 C64 H64A 109.5 . .
C61 C64 H64B 109.5 . .
H64A C64 H64B 109.5 . .
C61 C64 H64C 109.5 . .
H64A C64 H64C 109.5 . .
H64B C64 H64C 109.5 . .
C68 C65 C67 108.5(4) . .
C68 C65 C50 113.3(4) . .
C67 C65 C50 111.0(4) . .
C68 C65 C66 106.8(4) . .
C67 C65 C66 108.8(4) . .
C50 C65 C66 108.4(4) . .
C65 C66 H66A 109.5 . .
C65 C66 H66B 109.5 . .
H66A C66 H66B 109.5 . .
C65 C66 H66C 109.5 . .
H66A C66 H66C 109.5 . .
H66B C66 H66C 109.5 . .
C65 C67 H67A 109.5 . .
C65 C67 H67B 109.5 . .
H67A C67 H67B 109.5 . .
C65 C67 H67C 109.5 . .
H67A C67 H67C 109.5 . .
H67B C67 H67C 109.5 . .
C65 C68 H68A 109.5 . .
C65 C68 H68B 109.5 . .
H68A C68 H68B 109.5 . .
C65 C68 H68C 109.5 . .
H68A C68 H68C 109.5 . .
H68B C68 H68C 109.5 . .
O5 C69 H69A 109.5 . .
O5 C69 H69B 109.5 . .
H69A C69 H69B 109.5 . .
O5 C69 H69C 109.5 . .
H69A C69 H69C 109.5 . .
H69B C69 H69C 109.5 . .
C70 Cl1 C70 39.6(6) . 2_656
C70 C70 Cl1 81.4(11) 2_656 .
C70 C70 Cl1 59.0(9) 2_656 2_656
Cl1 C70 Cl1 114.8(6) . 2_656
C70 C70 Cl2 71.3(3) 2_656 .
Cl1 C70 Cl2 112.2(7) . .
Cl1 C70 Cl2 101.8(5) 2_656 .
C70 C70 H70 167.4 2_656 .
Cl1 C70 H70 109.2 . .
Cl1 C70 H70 109.2 2_656 .
Cl2 C70 H70 109.3 . .

loop_
_geom_bond_atom_site_label_1
_geom_bond_atom_site_label_2
_geom_bond_distance
_geom_bond_site_symmetry_2
Cl2 C70 1.845(13) 2_656
Cl2 C70 1.845(13) .
Zn1 N2 2.051(3) .
Zn1 N4 2.052(3) .
Zn1 N3 2.072(3) .
Zn1 N1 2.081(3) .
Zn1 O5 2.116(3) .
O1 C26 1.364(5) .
O1 C27 1.434(5) .
O2 C31 1.370(5) .
O2 C30 1.425(5) .
O3 C42 1.375(5) .
O3 C43 1.455(5) .
O4 C47 1.375(5) .
O4 C46 1.437(5) .
O5 C69 1.428(5) .
O5 H5 0.8200 .
N1 C1 1.372(5) .
N1 C4 1.378(5) .
N2 C6 1.371(5) .
N2 C9 1.375(5) .
N3 C14 1.375(5) .
N3 C11 1.384(5) .
N4 C16 1.363(5) .
N4 C19 1.365(5) .
C1 C20 1.411(5) .
C1 C2 1.428(5) .
C2 C3 1.354(6) .
C2 H2 0.9300 .
C3 C4 1.436(5) .
C3 H3 0.9300 .
C4 C5 1.416(5) .
C5 C6 1.420(5) .
C5 C21 1.493(5) .
C6 C7 1.426(5) .
C7 C8 1.340(6) .
C7 H7 0.9300 .
C8 C9 1.433(5) .
C8 H8 0.9300 .
C9 C10 1.421(5) .
C10 C11 1.382(5) .
C10 C36 1.508(5) .
C11 C12 1.452(5) .
C12 C13 1.351(6) .
C12 H12 0.9300 .
C13 C14 1.449(5) .
C13 H13 0.9300 .
C14 C15 1.391(5) .
C15 C16 1.412(5) .
C15 C37 1.504(5) .
C16 C17 1.446(5) .
C17 C18 1.345(5) .
C17 H17 0.9300 .
C18 C19 1.461(5) .
C18 H18 0.9300 .
C19 C20 1.399(5) .
C20 C52 1.490(5) .
C21 C22 1.409(6) .
C21 C26 1.416(6) .
C22 C23 1.396(6) .
C22 H22 0.9300 .
C23 C24 1.394(6) .
C23 C53 1.535(6) .
C24 C25 1.375(6) .
C24 H24 0.9300 .
C25 C26 1.400(6) .
C25 H25 0.9300 .
C27 C28 1.514(6) .
C27 H27A 0.9700 .
C27 H27B 0.9700 .
C28 C29 1.520(6) .
C28 H28A 0.9700 .
C28 H28B 0.9700 .
C29 C30 1.504(6) .
C29 H29A 0.9700 .
C29 H29B 0.9700 .
C30 H30A 0.9700 .
C30 H30B 0.9700 .
C31 C32 1.385(5) .
C31 C36 1.400(6) .
C32 C33 1.388(6) .
C32 H32 0.9300 .
C33 C34 1.388(6) .
C33 H33 0.9300 .
C34 C35 1.392(5) .
C34 C57 1.547(6) .
C35 C36 1.399(6) .
C35 H35 0.9300 .
C37 C42 1.389(5) .
C37 C38 1.406(6) .
C38 C39 1.384(5) .
C38 H38 0.9300 .
C39 C40 1.402(6) .
C39 C61 1.549(6) .
C40 C41 1.378(6) .
C40 H40 0.9300 .
C41 C42 1.396(5) .
C41 H41 0.9300 .
C43 C44 1.510(6) .
C43 H43A 0.9700 .
C43 H43B 0.9700 .
C44 C45 1.533(5) .
C44 H44A 0.9700 .
C44 H44B 0.9700 .
C45 C46 1.512(6) .
C45 H45A 0.9700 .
C45 H45B 0.9700 .
C46 H46A 0.9700 .
C46 H46B 0.9700 .
C47 C48 1.383(6) .
C47 C52 1.416(5) .
C48 C49 1.399(6) .
C48 H48 0.9300 .
C49 C50 1.392(6) .
C49 H49 0.9300 .
C50 C51 1.391(6) .
C50 C65 1.528(6) .
C51 C52 1.387(6) .
C51 H51 0.9300 .
C53 C56 1.514(7) .
C53 C54 1.529(7) .
C53 C55 1.538(7) .
C54 H54A 0.9600 .
C54 H54B 0.9600 .
C54 H54C 0.9600 .
C55 H55A 0.9600 .
C55 H55B 0.9600 .
C55 H55C 0.9600 .
C56 H56A 0.9600 .
C56 H56B 0.9600 .
C56 H56C 0.9600 .
C57 C59 1.521(6) .
C57 C58 1.541(6) .
C57 C60 1.550(6) .
C58 H58A 0.9600 .
C58 H58B 0.9600 .
C58 H58C 0.9600 .
C59 H59A 0.9600 .
C59 H59B 0.9600 .
C59 H59C 0.9600 .
C60 H60A 0.9600 .
C60 H60B 0.9600 .
C60 H60C 0.9600 .
C61 C62 1.516(6) .
C61 C63 1.534(6) .
C61 C64 1.539(6) .
C62 H62A 0.9600 .
C62 H62B 0.9600 .
C62 H62C 0.9600 .
C63 H63A 0.9600 .
C63 H63B 0.9600 .
C63 H63C 0.9600 .
C64 H64A 0.9600 .
C64 H64B 0.9600 .
C64 H64C 0.9600 .
C65 C68 1.505(6) .
C65 C67 1.506(6) .
C65 C66 1.558(7) .
C66 H66A 0.9600 .
C66 H66B 0.9600 .
C66 H66C 0.9600 .
C67 H67A 0.9600 .
C67 H67B 0.9600 .
C67 H67C 0.9600 .
C68 H68A 0.9600 .
C68 H68B 0.9600 .
C68 H68C 0.9600 .
C69 H69A 0.9600 .
C69 H69B 0.9600 .
C69 H69C 0.9600 .
Cl1 C70 1.588(12) .
Cl1 C70 1.832(12) 2_656
C70 C70 1.181(17) 2_656
C70 Cl1 1.832(12) 2_656
C70 H70 0.9800 .

loop_
_geom_torsion_atom_site_label_1
_geom_torsion_atom_site_label_2
_geom_torsion_atom_site_label_3
_geom_torsion_atom_site_label_4
_geom_torsion
_geom_torsion_site_symmetry_1
_geom_torsion_site_symmetry_4
N2 Zn1 O5 C69 110.1(3) . .
N4 Zn1 O5 C69 -68.6(3) . .
N3 Zn1 O5 C69 -158.0(3) . .
N1 Zn1 O5 C69 20.7(3) . .
N2 Zn1 N1 C1 179.8(3) . .
N4 Zn1 N1 C1 20.4(3) . .
N3 Zn1 N1 C1 100.5(5) . .
O5 Zn1 N1 C1 -74.9(3) . .
N2 Zn1 N1 C4 -27.2(3) . .
N4 Zn1 N1 C4 173.5(3) . .
N3 Zn1 N1 C4 -106.5(5) . .
O5 Zn1 N1 C4 78.1(3) . .
N4 Zn1 N2 C6 90.7(5) . .
N3 Zn1 N2 C6 174.0(3) . .
N1 Zn1 N2 C6 9.2(3) . .
O5 Zn1 N2 C6 -85.7(3) . .
N4 Zn1 N2 C9 -81.7(5) . .
N3 Zn1 N2 C9 1.6(3) . .
N1 Zn1 N2 C9 -163.1(3) . .
O5 Zn1 N2 C9 101.9(3) . .
N2 Zn1 N3 C14 175.2(3) . .
N4 Zn1 N3 C14 -25.5(3) . .
N1 Zn1 N3 C14 -105.6(5) . .
O5 Zn1 N3 C14 69.7(3) . .
N2 Zn1 N3 C11 14.6(3) . .
N4 Zn1 N3 C11 173.8(3) . .
N1 Zn1 N3 C11 93.7(6) . .
O5 Zn1 N3 C11 -91.0(3) . .
N2 Zn1 N4 C16 99.4(4) . .
N3 Zn1 N4 C16 16.0(3) . .
N1 Zn1 N4 C16 -179.3(3) . .
O5 Zn1 N4 C16 -84.1(3) . .
N2 Zn1 N4 C19 -90.0(5) . .
N3 Zn1 N4 C19 -173.3(3) . .
N1 Zn1 N4 C19 -8.7(3) . .
O5 Zn1 N4 C19 86.5(3) . .
C4 N1 C1 C20 180.0(4) . .
Zn1 N1 C1 C20 -22.9(5) . .
C4 N1 C1 C2 -0.3(4) . .
Zn1 N1 C1 C2 156.9(3) . .
N1 C1 C2 C3 0.3(5) . .
C20 C1 C2 C3 -179.9(4) . .
C1 C2 C3 C4 -0.2(5) . .
C1 N1 C4 C5 -173.0(4) . .
Zn1 N1 C4 C5 29.7(5) . .
C1 N1 C4 C3 0.1(4) . .
Zn1 N1 C4 C3 -157.2(3) . .
C2 C3 C4 N1 0.1(5) . .
C2 C3 C4 C5 173.0(4) . .
N1 C4 C5 C6 -5.2(6) . .
C3 C4 C5 C6 -177.2(4) . .
N1 C4 C5 C21 170.8(4) . .
C3 C4 C5 C21 -1.2(6) . .
C9 N2 C6 C5 -177.6(4) . .
Zn1 N2 C6 C5 8.8(6) . .
C9 N2 C6 C7 2.8(4) . .
Zn1 N2 C6 C7 -170.9(3) . .
C4 C5 C6 N2 -15.6(7) . .
C21 C5 C6 N2 168.3(4) . .
C4 C5 C6 C7 164.0(4) . .
C21 C5 C6 C7 -12.2(6) . .
N2 C6 C7 C8 -0.8(5) . .
C5 C6 C7 C8 179.6(4) . .
C6 C7 C8 C9 -1.4(4) . .
C6 N2 C9 C10 171.5(4) . .
Zn1 N2 C9 C10 -14.9(6) . .
C6 N2 C9 C8 -3.6(4) . .
Zn1 N2 C9 C8 170.0(3) . .
C7 C8 C9 N2 3.2(5) . .
C7 C8 C9 C10 -171.9(4) . .
N2 C9 C10 C11 14.1(7) . .
C8 C9 C10 C11 -171.6(4) . .
N2 C9 C10 C36 -166.0(4) . .
C8 C9 C10 C36 8.3(6) . .
C9 C10 C11 N3 4.4(7) . .
C36 C10 C11 N3 -175.5(4) . .
C9 C10 C11 C12 -177.1(4) . .
C36 C10 C11 C12 3.0(6) . .
C14 N3 C11 C10 176.9(4) . .
Zn1 N3 C11 C10 -19.7(5) . .
C14 N3 C11 C12 -1.7(4) . .
Zn1 N3 C11 C12 161.7(3) . .
C10 C11 C12 C13 -178.1(4) . .
N3 C11 C12 C13 0.5(5) . .
C11 C12 C13 C14 0.8(5) . .
C11 N3 C14 C15 -174.5(4) . .
Zn1 N3 C14 C15 21.8(5) . .
C11 N3 C14 C13 2.3(4) . .
Zn1 N3 C14 C13 -161.4(3) . .
C12 C13 C14 N3 -2.0(5) . .
C12 C13 C14 C15 174.7(4) . .
N3 C14 C15 C16 1.0(6) . .
C13 C14 C15 C16 -175.2(4) . .
N3 C14 C15 C37 -175.0(4) . .
C13 C14 C15 C37 8.8(6) . .
C19 N4 C16 C15 -173.8(4) . .
Zn1 N4 C16 C15 -1.7(6) . .
C19 N4 C16 C17 4.3(4) . .
Zn1 N4 C16 C17 176.4(3) . .
C14 C15 C16 N4 -12.1(6) . .
C37 C15 C16 N4 164.0(4) . .
C14 C15 C16 C17 170.1(4) . .
C37 C15 C16 C17 -13.8(6) . .
N4 C16 C17 C18 -2.8(5) . .
C15 C16 C17 C18 175.3(4) . .
C16 C17 C18 C19 0.2(4) . .
C16 N4 C19 C20 169.9(4) . .
Zn1 N4 C19 C20 -2.2(6) . .
C16 N4 C19 C18 -4.1(4) . .
Zn1 N4 C19 C18 -176.2(3) . .
C17 C18 C19 N4 2.4(5) . .
C17 C18 C19 C20 -171.8(4) . .
N4 C19 C20 C1 6.7(7) . .
C18 C19 C20 C1 179.9(4) . .
N4 C19 C20 C52 -170.7(4) . .
C18 C19 C20 C52 2.4(6) . .
N1 C1 C20 C19 6.9(6) . .
C2 C1 C20 C19 -172.9(4) . .
N1 C1 C20 C52 -175.7(4) . .
C2 C1 C20 C52 4.5(6) . .
C4 C5 C21 C22 -59.5(5) . .
C6 C5 C21 C22 116.8(4) . .
C4 C5 C21 C26 120.4(4) . .
C6 C5 C21 C26 -63.3(5) . .
C26 C21 C22 C23 1.1(6) . .
C5 C21 C22 C23 -178.9(4) . .
C21 C22 C23 C24 0.4(6) . .
C21 C22 C23 C53 179.9(4) . .
C22 C23 C24 C25 -1.4(7) . .
C53 C23 C24 C25 179.0(4) . .
C23 C24 C25 C26 0.9(7) . .
C27 O1 C26 C25 -18.2(6) . .
C27 O1 C26 C21 166.1(4) . .
C24 C25 C26 O1 -175.0(4) . .
C24 C25 C26 C21 0.6(7) . .
C22 C21 C26 O1 174.4(4) . .
C5 C21 C26 O1 -5.6(6) . .
C22 C21 C26 C25 -1.6(6) . .
C5 C21 C26 C25 178.4(4) . .
C26 O1 C27 C28 -98.5(4) . .
O1 C27 C28 C29 -63.6(4) . .
C27 C28 C29 C30 168.4(4) . .
C31 O2 C30 C29 159.8(3) . .
C28 C29 C30 O2 -160.6(4) . .
C30 O2 C31 C32 48.5(5) . .
C30 O2 C31 C36 -134.8(4) . .
O2 C31 C32 C33 170.6(4) . .
C36 C31 C32 C33 -6.0(6) . .
C31 C32 C33 C34 1.1(6) . .
C32 C33 C34 C35 4.0(6) . .
C32 C33 C34 C57 -174.3(4) . .
C33 C34 C35 C36 -4.3(6) . .
C57 C34 C35 C36 174.1(4) . .
C34 C35 C36 C31 -0.5(6) . .
C34 C35 C36 C10 -178.4(4) . .
O2 C31 C36 C35 -171.1(3) . .
C32 C31 C36 C35 5.7(6) . .
O2 C31 C36 C10 6.8(5) . .
C32 C31 C36 C10 -176.4(4) . .
C11 C10 C36 C35 53.6(5) . .
C9 C10 C36 C35 -126.3(4) . .
C11 C10 C36 C31 -124.3(4) . .
C9 C10 C36 C31 55.8(5) . .
C14 C15 C37 C42 113.3(4) . .
C16 C15 C37 C42 -63.1(5) . .
C14 C15 C37 C38 -65.4(5) . .
C16 C15 C37 C38 118.2(4) . .
C42 C37 C38 C39 0.0(6) . .
C15 C37 C38 C39 178.6(4) . .
C37 C38 C39 C40 0.7(6) . .
C37 C38 C39 C61 178.8(4) . .
C38 C39 C40 C41 -1.9(6) . .
C61 C39 C40 C41 180.0(4) . .
C39 C40 C41 C42 2.5(7) . .
C43 O3 C42 C37 126.6(4) . .
C43 O3 C42 C41 -59.2(5) . .
C38 C37 C42 O3 174.9(3) . .
C15 C37 C42 O3 -3.9(5) . .
C38 C37 C42 C41 0.5(6) . .
C15 C37 C42 C41 -178.2(4) . .
C40 C41 C42 O3 -175.9(4) . .
C40 C41 C42 C37 -1.8(6) . .
C42 O3 C43 C44 -149.9(3) . .
O3 C43 C44 C45 167.5(3) . .
C43 C44 C45 C46 -175.5(4) . .
C47 O4 C46 C45 90.8(4) . .
C44 C45 C46 O4 59.7(5) . .
C46 O4 C47 C48 21.2(6) . .
C46 O4 C47 C52 -162.3(4) . .
O4 C47 C48 C49 173.6(4) . .
C52 C47 C48 C49 -2.7(6) . .
C47 C48 C49 C50 -0.5(7) . .
C48 C49 C50 C51 2.7(6) . .
C48 C49 C50 C65 177.9(4) . .
C49 C50 C51 C52 -1.9(6) . .
C65 C50 C51 C52 -177.0(4) . .
C50 C51 C52 C47 -1.1(6) . .
C50 C51 C52 C20 173.0(4) . .
O4 C47 C52 C51 -173.2(3) . .
C48 C47 C52 C51 3.4(6) . .
O4 C47 C52 C20 12.4(5) . .
C48 C47 C52 C20 -170.9(4) . .
C19 C20 C52 C51 -99.8(4) . .
C1 C20 C52 C51 82.6(5) . .
C19 C20 C52 C47 74.4(5) . .
C1 C20 C52 C47 -103.3(4) . .
C24 C23 C53 C56 60.1(6) . .
C22 C23 C53 C56 -119.4(5) . .
C24 C23 C53 C54 179.7(4) . .
C22 C23 C53 C54 0.2(6) . .
C24 C23 C53 C55 -58.6(6) . .
C22 C23 C53 C55 121.9(5) . .
C33 C34 C57 C59 -128.8(4) . .
C35 C34 C57 C59 52.8(5) . .
C33 C34 C57 C58 111.6(4) . .
C35 C34 C57 C58 -66.8(5) . .
C33 C34 C57 C60 -7.0(6) . .
C35 C34 C57 C60 174.7(4) . .
C38 C39 C61 C62 -108.5(4) . .
C40 C39 C61 C62 69.5(5) . .
C38 C39 C61 C63 12.9(6) . .
C40 C39 C61 C63 -169.1(4) . .
C38 C39 C61 C64 131.7(4) . .
C40 C39 C61 C64 -50.3(5) . .
C51 C50 C65 C68 -9.0(6) . .
C49 C50 C65 C68 176.2(4) . .
C51 C50 C65 C67 -131.3(4) . .
C49 C50 C65 C67 53.9(5) . .
C51 C50 C65 C66 109.4(5) . .
C49 C50 C65 C66 -65.5(5) . .
C70 Cl1 C70 Cl1 49.9(7) 2_656 2_656
C70 Cl1 C70 Cl2 -65.7(6) 2_656 .
C70 Cl2 C70 Cl1 72.0(11) 2_656 .
C70 Cl2 C70 Cl1 -51.2(9) 2_656 2_656

loop_
_platon_squeeze_void_nr
_platon_squeeze_void_average_x
_platon_squeeze_void_average_y
_platon_squeeze_void_average_z
_platon_squeeze_void_volume
_platon_squeeze_void_count_electrons
_platon_squeeze_void_content
1 0.000 0.500 0.000 318 124 ' '
2 0.500 1.000 0.000 318 124 ' '
3 0.130 0.153 0.083 7 0 ' '
4 0.630 0.653 0.083 7 0 ' '
5 0.411 0.097 0.156 8 0 ' '
6 0.911 0.597 0.156 8 0 ' '
7 0.500 0.000 0.500 318 124 ' '
8 1.000 0.500 0.500 318 124 ' '
9 0.088 0.597 0.344 8 0 ' '
10 0.588 0.097 0.344 8 0 ' '
11 0.370 0.653 0.417 7 0 ' '
12 0.870 0.153 0.417 7 0 ' '
13 0.130 0.847 0.583 7 0 ' '
14 0.630 0.347 0.583 7 0 ' '
15 0.411 0.903 0.656 8 0 ' '
16 0.911 0.403 0.656 8 0 ' '
17 0.088 0.403 0.844 8 0 ' '
18 0.588 0.903 0.844 8 0 ' '
19 0.370 0.347 0.917 7 0 ' '
20 0.870 0.847 0.917 7 0 ' '
